data_4504947
loop_
_publ_author_name
'Lewis, Thomas C.'
'Tocher, Derek A.'
'Price, Sarah L.'

_publ_section_title
;
 Investigating Unused Hydrogen Bond Acceptors Using Known and Hypothetical
 Crystal Polymorphism
;
_journal_issue 3
_journal_name_full 'Crystal Growth &amp; Design'
_journal_page_first 983
_journal_paper_doi 10.1021/cg049661o
_journal_volume 5
_journal_year 2005
_chemical_formula_sum 'C6 H10 N4 O4'
_chemical_formula_weight 202.18
_chemical_name_common
;
Cyanuric acid DMF solvate
;
_chemical_name_systematic
;
 ?
;
_space_group_IT_number 2
_symmetry_cell_setting triclinic
_symmetry_space_group_name_Hall '-P 1'
_symmetry_space_group_name_H-M 'P -1'
_atom_sites_solution_hydrogens geom
_atom_sites_solution_primary direct
_atom_sites_solution_secondary difmap
_audit_creation_method SHELXL-97
_cell_angle_alpha 74.940(8)
_cell_angle_beta 87.597(9)
_cell_angle_gamma 67.677(8)
_cell_formula_units_Z 2
_cell_length_a 6.297(4)
_cell_length_b 7.674(4)
_cell_length_c 10.557(6)
_cell_measurement_reflns_used 2614
_cell_measurement_temperature 150(2)
_cell_measurement_theta_max 28.32
_cell_measurement_theta_min 2.98
_cell_volume 454.8(5)
_computing_cell_refinement 'Bruker SAINT'
_computing_data_collection 'Bruker SMART'
_computing_data_reduction 'Bruker SAINT'
_computing_structure_refinement 'SHELXL-97 (Sheldrick, 1997)'
_computing_structure_solution 'SHELXS-97 (Sheldrick, 1990)'
_diffrn_ambient_temperature 150(2)
_diffrn_measured_fraction_theta_full 0.984
_diffrn_measured_fraction_theta_max 0.894
_diffrn_measurement_device_type 'Bruker SMART APEX diffractometer'
_diffrn_measurement_method '\w rotation with narrow frames'
_diffrn_radiation_monochromator graphite
_diffrn_radiation_source 'fine-focus sealed tube'
_diffrn_radiation_type MoK\a
_diffrn_radiation_wavelength 0.71073
_diffrn_reflns_av_R_equivalents 0.0300
_diffrn_reflns_av_sigmaI/netI 0.0452
_diffrn_reflns_limit_h_max 8
_diffrn_reflns_limit_h_min -8
_diffrn_reflns_limit_k_max 9
_diffrn_reflns_limit_k_min -9
_diffrn_reflns_limit_l_max 13
_diffrn_reflns_limit_l_min -13
_diffrn_reflns_number 3807
_diffrn_reflns_theta_full 26.00
_diffrn_reflns_theta_max 28.32
_diffrn_reflns_theta_min 2.00
_diffrn_standards_decay_% 0
_diffrn_standards_number 0
_exptl_absorpt_coefficient_mu 0.125
_exptl_absorpt_correction_T_max 0.9791
_exptl_absorpt_correction_T_min 0.8637
_exptl_absorpt_correction_type multi-scan
_exptl_crystal_colour colourless
_exptl_crystal_density_diffrn 1.476
_exptl_crystal_density_method 'not measured'
_exptl_crystal_description block
_exptl_crystal_F_000 212
_exptl_crystal_size_max 1.21
_exptl_crystal_size_mid 0.47
_exptl_crystal_size_min 0.17
_refine_diff_density_max 0.362
_refine_diff_density_min -0.210
_refine_diff_density_rms 0.051
_refine_ls_extinction_method none
_refine_ls_goodness_of_fit_ref 1.066
_refine_ls_hydrogen_treatment mixed
_refine_ls_matrix_type full
_refine_ls_number_parameters 145
_refine_ls_number_reflns 2033
_refine_ls_number_restraints 0
_refine_ls_restrained_S_all 1.066
_refine_ls_R_factor_all 0.0443
_refine_ls_R_factor_gt 0.0421
_refine_ls_shift/su_max 0.000
_refine_ls_shift/su_mean 0.000
_refine_ls_structure_factor_coef Fsqd
_refine_ls_weighting_details 'calc w=1/[\s^2^(Fo^2^)+(0.0636P)^2^+0.0916P] where P=(Fo^2^+2Fc^2^)/3'
_refine_ls_weighting_scheme calc
_refine_ls_wR_factor_gt 0.1169
_refine_ls_wR_factor_ref 0.1191
_reflns_number_gt 1892
_reflns_number_total 2033
_reflns_threshold_expression I>2\s(I)
_cod_data_source_file cg049661osi20041005_081815.cif
_cod_data_source_block cyanuricacidDMFsolvate
_cod_original_cell_volume 454.8(4)
_cod_original_sg_symbol_H-M P-1
_cod_database_code 4504947

loop_
_symmetry_equiv_pos_as_xyz
'x, y, z'
'-x, -y, -z'

loop_
_atom_site_label
_atom_site_type_symbol
_atom_site_fract_x
_atom_site_fract_y
_atom_site_fract_z
_atom_site_U_iso_or_equiv
_atom_site_adp_type
_atom_site_occupancy
_atom_site_symmetry_multiplicity
_atom_site_calc_flag
_atom_site_refinement_flags
O2 O 0.42965(15) 0.61992(13) 0.62117(9) 0.0276(2) Uani 1 1 d .
O4 O -0.07923(16) 0.66874(14) 0.30777(9) 0.0292(2) Uani 1 1 d .
O6 O -0.32965(15) 0.97171(13) 0.63458(9) 0.0266(2) Uani 1 1 d .
O7 O 0.16239(16) 0.83084(15) -0.13973(9) 0.0330(3) Uani 1 1 d .
N1 N 0.05054(17) 0.79491(14) 0.63057(10) 0.0219(2) Uani 1 1 d .
N3 N 0.17967(17) 0.64614(15) 0.46135(10) 0.0224(2) Uani 1 1 d .
N5 N -0.20891(17) 0.82533(14) 0.46848(10) 0.0223(2) Uani 1 1 d .
N6 N 0.46989(18) 0.76219(16) -0.00396(11) 0.0268(3) Uani 1 1 d .
C2 C 0.2322(2) 0.68190(17) 0.57390(12) 0.0214(3) Uani 1 1 d .
C4 C -0.0397(2) 0.71109(17) 0.40411(11) 0.0214(3) Uani 1 1 d .
C6 C -0.1732(2) 0.86990(17) 0.58144(12) 0.0207(3) Uani 1 1 d .
C7 C 0.3700(2) 0.79115(19) -0.11943(12) 0.0265(3) Uani 1 1 d .
C8 C 0.3370(3) 0.7722(2) 0.11189(13) 0.0401(4) Uani 1 1 d .
H7 H 0.1753 0.8553 0.0849 0.060 Uiso 1 1 calc R
H9 H 0.3969 0.8275 0.1690 0.060 Uiso 1 1 calc R
H8 H 0.3491 0.6406 0.1598 0.060 Uiso 1 1 calc R
C9 C 0.7170(2) 0.7069(2) 0.01323(16) 0.0404(4) Uani 1 1 d .
H10 H 0.7838 0.7127 -0.0726 0.061 Uiso 1 1 calc R
H12 H 0.7863 0.5737 0.0701 0.061 Uiso 1 1 calc R
H11 H 0.7474 0.7972 0.0537 0.061 Uiso 1 1 calc R
H1 H 0.083(3) 0.818(2) 0.7091(18) 0.033(4) Uiso 1 1 d .
H3 H 0.294(3) 0.571(2) 0.4279(17) 0.029(4) Uiso 1 1 d .
H5 H -0.349(3) 0.874(3) 0.4352(18) 0.031(4) Uiso 1 1 d .
H6 H 0.477(3) 0.775(2) -0.1865(17) 0.030(4) Uiso 1 1 d .

loop_
_atom_site_aniso_label
_atom_site_aniso_U_11
_atom_site_aniso_U_22
_atom_site_aniso_U_33
_atom_site_aniso_U_23
_atom_site_aniso_U_13
_atom_site_aniso_U_12
O2 0.0199(4) 0.0339(5) 0.0262(5) -0.0116(4) -0.0018(3) -0.0047(4)
O4 0.0294(5) 0.0389(5) 0.0227(5) -0.0129(4) 0.0009(4) -0.0135(4)
O6 0.0210(4) 0.0304(5) 0.0265(5) -0.0121(4) 0.0001(3) -0.0046(3)
O7 0.0264(5) 0.0472(6) 0.0258(5) -0.0153(4) -0.0003(4) -0.0104(4)
N1 0.0204(5) 0.0243(5) 0.0198(5) -0.0072(4) -0.0009(4) -0.0059(4)
N3 0.0199(5) 0.0255(5) 0.0204(5) -0.0084(4) 0.0020(4) -0.0057(4)
N5 0.0190(5) 0.0261(5) 0.0217(5) -0.0072(4) -0.0013(4) -0.0076(4)
N6 0.0258(5) 0.0321(6) 0.0211(5) -0.0072(4) -0.0003(4) -0.0091(4)
C2 0.0215(6) 0.0214(5) 0.0201(6) -0.0043(4) 0.0007(4) -0.0076(4)
C4 0.0232(6) 0.0230(6) 0.0184(5) -0.0033(4) 0.0002(4) -0.0107(5)
C6 0.0212(6) 0.0202(5) 0.0205(6) -0.0040(4) 0.0001(4) -0.0084(4)
C7 0.0282(6) 0.0323(6) 0.0203(6) -0.0095(5) 0.0036(5) -0.0115(5)
C8 0.0421(8) 0.0508(9) 0.0203(7) -0.0101(6) 0.0026(6) -0.0098(7)
C9 0.0286(7) 0.0520(9) 0.0387(8) -0.0112(7) -0.0046(6) -0.0132(6)

loop_
_atom_type_symbol
_atom_type_description
_atom_type_scat_dispersion_real
_atom_type_scat_dispersion_imag
_atom_type_scat_source
C C 0.0033 0.0016 'International Tables Vol C Tables 4.2.6.8 and 6.1.1.4'
H H 0.0000 0.0000 'International Tables Vol C Tables 4.2.6.8 and 6.1.1.4'
N N 0.0061 0.0033 'International Tables Vol C Tables 4.2.6.8 and 6.1.1.4'
O O 0.0106 0.0060 'International Tables Vol C Tables 4.2.6.8 and 6.1.1.4'

loop_
_geom_angle_atom_site_label_1
_geom_angle_atom_site_label_2
_geom_angle_atom_site_label_3
_geom_angle
C6 N1 C2 123.97(11)
C2 N3 C4 125.06(10)
C6 N5 C4 125.24(11)
C7 N6 C8 120.61(12)
C7 N6 C9 121.36(12)
C8 N6 C9 117.91(12)
O2 C2 N3 122.55(11)
O2 C2 N1 121.39(12)
N3 C2 N1 116.04(11)
O4 C4 N5 123.25(11)
O4 C4 N3 122.80(11)
N5 C4 N3 113.94(11)
O6 C6 N1 121.73(11)
O6 C6 N5 122.55(11)
N1 C6 N5 115.71(10)
O7 C7 N6 124.66(12)

loop_
_geom_bond_atom_site_label_1
_geom_bond_atom_site_label_2
_geom_bond_distance
O2 C2 1.2252(16)
O4 C4 1.2068(16)
O6 C6 1.2214(15)
O7 C7 1.2389(18)
N1 C6 1.3698(17)
N1 C2 1.3700(16)
N3 C2 1.3667(17)
N3 C4 1.3830(17)
N5 C6 1.3719(17)
N5 C4 1.3801(16)
N6 C7 1.3222(18)
N6 C8 1.4549(18)
N6 C9 1.4550(19)

loop_
_geom_hbond_atom_site_label_D
_geom_hbond_atom_site_label_H
_geom_hbond_atom_site_label_A
_geom_hbond_distance_DH
_geom_hbond_distance_HA
_geom_hbond_distance_DA
_geom_hbond_angle_DHA
_geom_hbond_site_symmetry_A
N1 H1 O7 0.935(18) 1.731(18) 2.6628(19) 173.4(15) 1_556
N3 H3 O2 0.863(18) 1.955(18) 2.8122(17) 171.5(16) 2_666
N5 H5 O6 0.864(19) 1.974(19) 2.8283(19) 169.9(17) 2_476

loop_
_geom_torsion_atom_site_label_1
_geom_torsion_atom_site_label_2
_geom_torsion_atom_site_label_3
_geom_torsion_atom_site_label_4
_geom_torsion
C4 N3 C2 O2 179.54(10)
C4 N3 C2 N1 -1.56(18)
C6 N1 C2 O2 179.28(10)
C6 N1 C2 N3 0.36(17)
C6 N5 C4 O4 176.93(11)
C6 N5 C4 N3 -1.95(17)
C2 N3 C4 O4 -176.61(11)
C2 N3 C4 N5 2.27(17)
C2 N1 C6 O6 -179.25(11)
C2 N1 C6 N5 -0.08(17)
C4 N5 C6 O6 -179.88(11)
C4 N5 C6 N1 0.95(17)
C8 N6 C7 O7 1.1(2)
C9 N6 C7 O7 177.04(13)
